data_7251161
loop_
_publ_author_name
'Yamada, Shinji'
'Akazawa, Rika'
'Chida, Moemi'

_publ_section_title
;
 Supramolecular dual-synthon in cocrystals of 1-azaanthracene and
 naphthols: cooperation between hydrogen bonds and cation--\p interactions
;
_journal_issue 46
_journal_name_full CrystEngComm
_journal_page_first 7491
_journal_page_last 7497
_journal_paper_doi 10.1039/D5CE01015B
_journal_volume 27
_journal_year 2025
_chemical_formula_moiety 'C10 H8 O2, 2(C13 H9 N)'
_chemical_formula_sum 'C36 H26 N2 O2'
_chemical_formula_weight 518.61
_space_group_crystal_system monoclinic
_space_group_IT_number 14
_space_group_name_Hall '-P 2ybc'
_space_group_name_H-M_alt 'P 1 21/c 1'
_atom_sites_solution_hydrogens geom
_atom_sites_solution_primary direct
_atom_sites_solution_secondary difmap
_audit_update_record
;
2025-10-23 deposited with the CCDC.	2025-10-30 downloaded from the CCDC.
;
_cell_angle_alpha 90.0000
_cell_angle_beta 95.371(2)
_cell_angle_gamma 90.0000
_cell_formula_units_Z 2
_cell_length_a 12.8489(4)
_cell_length_b 12.3073(3)
_cell_length_c 8.3025(2)
_cell_measurement_reflns_used 5026
_cell_measurement_temperature 123
_cell_measurement_theta_max 68.17
_cell_measurement_theta_min 3.46
_cell_volume 1307.15(6)
_computing_cell_refinement 'RAPID AUTO'
_computing_data_collection 'RAPID AUTO (Rigaku, ????)'
_computing_data_reduction 'RAPID AUTO'
_computing_molecular_graphics 'CrystalStructure 4.2.1'
_computing_publication_material 'CrystalStructure 4.2.1 (Rigaku, 2016)'
_computing_structure_refinement 'SHELXL Version 2014/7 (Sheldrick, 2008)'
_computing_structure_solution 'SHELXT Version 2014/5 (Sheldrick, 2014)'
_diffrn_ambient_temperature 123
_diffrn_detector_area_resol_mean 10.000
_diffrn_measured_fraction_theta_full 0.997
_diffrn_measured_fraction_theta_max 0.996
_diffrn_measurement_device_type 'Rigaku R-AXIS RAPID'
_diffrn_measurement_method \w
_diffrn_radiation_type 'Cu K\a'
_diffrn_radiation_wavelength 1.54187
_diffrn_reflns_av_R_equivalents 0.0398
_diffrn_reflns_Laue_measured_fraction_full 0.997
_diffrn_reflns_Laue_measured_fraction_max 0.996
_diffrn_reflns_limit_h_max 15
_diffrn_reflns_limit_h_min -15
_diffrn_reflns_limit_k_max 14
_diffrn_reflns_limit_k_min -14
_diffrn_reflns_limit_l_max 9
_diffrn_reflns_limit_l_min -9
_diffrn_reflns_number 14339
_diffrn_reflns_point_group_measured_fraction_full 0.997
_diffrn_reflns_point_group_measured_fraction_max 0.996
_diffrn_reflns_theta_full 67.687
_diffrn_reflns_theta_max 68.216
_diffrn_standards_number 0
_exptl_absorpt_coefficient_mu 0.644
_exptl_absorpt_correction_T_max 0.938
_exptl_absorpt_correction_T_min 0.776
_exptl_absorpt_correction_type multi-scan
_exptl_absorpt_process_details 'ABSCOR (Rigaku, 1995)'
_exptl_crystal_colour colorless
_exptl_crystal_density_diffrn 1.318
_exptl_crystal_density_method 'not measured'
_exptl_crystal_description block
_exptl_crystal_F_000 544.00
_exptl_crystal_size_max 0.300
_exptl_crystal_size_mid 0.200
_exptl_crystal_size_min 0.100
_refine_diff_density_max 0.41
_refine_diff_density_min -0.22
_refine_ls_extinction_method none
_refine_ls_goodness_of_fit_ref 1.107
_refine_ls_hydrogen_treatment mixed
_refine_ls_number_parameters 185
_refine_ls_number_reflns 2377
_refine_ls_number_restraints 0
_refine_ls_R_factor_all 0.0860
_refine_ls_R_factor_gt 0.0585
_refine_ls_shift/su_max 0.001
_refine_ls_structure_factor_coef Fsqd
_refine_ls_weighting_details 'w = 1/[\s^2^(Fo^2^)+(0.1011P)^2^] where P=(Fo^2^+2Fc^2^)/3'
_refine_ls_weighting_scheme calc
_refine_ls_wR_factor_gt 0.1678
_refine_ls_wR_factor_ref 0.1879
_reflns_Friedel_coverage 0.000
_reflns_number_gt 1506
_reflns_number_total 2377
_reflns_threshold_expression F^2^>2.0\s(F^2^)
_cod_data_source_file d5ce01015b2.cif
_cod_data_source_block compound-3B
_cod_depositor_comments 'Adding full bibliography for 7251160--7251164.cif.'
_cod_database_code 7251161

loop_
_space_group_symop_id
_space_group_symop_operation_xyz
1 +X,+Y,+Z
2 -X,1/2+Y,1/2-Z
3 -X,-Y,-Z
4 +X,-1/2-Y,-1/2+Z

loop_
_atom_site_label
_atom_site_type_symbol
_atom_site_fract_x
_atom_site_fract_y
_atom_site_fract_z
_atom_site_U_iso_or_equiv
_atom_site_adp_type
_atom_site_occupancy
_atom_site_site_symmetry_order
_atom_site_calc_flag
_atom_site_refinement_flags_posn
_atom_site_refinement_flags_adp
_atom_site_refinement_flags_occupancy
_atom_site_disorder_assembly
_atom_site_disorder_group
O1 O 0.16184(13) 0.62705(14) 0.6744(2) 0.0561(5) Uani 1 1 d . . . . .
N2 N 0.23308(14) 0.46256(15) 0.4937(2) 0.0489(6) Uani 1 1 d . . . . .
C3 C 0.53483(17) 0.34314(17) 0.6319(3) 0.0423(6) Uani 1 1 d . . . . .
C4 C 0.33275(18) 0.42305(17) 0.5364(3) 0.0428(6) Uani 1 1 d . . . . .
C5 C 0.49748(17) 0.44009(17) 0.7035(3) 0.0418(6) Uani 1 1 d . . . . .
C6 C 0.37000(18) 0.32715(18) 0.4635(3) 0.0439(6) Uani 1 1 d . . . . .
C7 C 0.39713(18) 0.47787(17) 0.6532(3) 0.0433(6) Uani 1 1 d . . . . .
H7 H 0.3724 0.5423 0.6997 0.052 Uiso 1 1 calc R U . . .
C8 C 0.47012(17) 0.28968(18) 0.5128(3) 0.0442(6) Uani 1 1 d . . . . .
H8 H 0.4951 0.2261 0.4641 0.053 Uiso 1 1 calc R U . . .
C9 C -0.01565(17) 0.54170(17) 1.0506(3) 0.0470(7) Uani 1 1 d . . . . .
C10 C 0.63699(18) 0.30451(19) 0.6862(3) 0.0489(6) Uani 1 1 d . . . . .
H10 H 0.6628 0.2405 0.6398 0.059 Uiso 1 1 calc R U . . .
C11 C 0.10516(18) 0.59250(19) 0.7969(3) 0.0503(7) Uani 1 1 d . . . . .
C12 C 0.56538(18) 0.49413(18) 0.8235(3) 0.0471(6) Uani 1 1 d . . . . .
H12 H 0.5426 0.5594 0.8704 0.057 Uiso 1 1 calc R U . . .
C13 C 0.30177(19) 0.27422(19) 0.3431(3) 0.0504(7) Uani 1 1 d . . . . .
H13 H 0.3234 0.2095 0.2934 0.060 Uiso 1 1 calc R U . . .
C14 C 0.69751(19) 0.3577(2) 0.8027(3) 0.0543(7) Uani 1 1 d . . . . .
H14 H 0.7648 0.3300 0.8383 0.065 Uiso 1 1 calc R U . . .
C15 C 0.07777(17) 0.48685(19) 0.8182(3) 0.0515(7) Uani 1 1 d . . . . .
H15 H 0.0992 0.4322 0.7477 0.062 Uiso 1 1 calc R U . . .
C16 C 0.6617(2) 0.45446(19) 0.8723(3) 0.0534(7) Uani 1 1 d . . . . .
H16 H 0.7052 0.4915 0.9533 0.064 Uiso 1 1 calc R U . . .
C17 C 0.07409(18) 0.6744(2) 0.9015(3) 0.0517(7) Uani 1 1 d . . . . .
H17 H 0.0943 0.7477 0.8857 0.062 Uiso 1 1 calc R U . . .
C18 C 0.01499(19) 0.64916(19) 1.0259(3) 0.0544(7) Uani 1 1 d . . . . .
H18 H -0.0053 0.7050 1.0956 0.065 Uiso 1 1 calc R U . . .
C19 C 0.1746(2) 0.4105(2) 0.3798(3) 0.0568(7) Uani 1 1 d . . . . .
H19 H 0.1066 0.4381 0.3493 0.068 Uiso 1 1 calc R U . . .
C20 C 0.20632(19) 0.31642(19) 0.2999(3) 0.0571(7) Uani 1 1 d . . . . .
H20 H 0.1611 0.2834 0.2170 0.069 Uiso 1 1 calc R U . . .
H1 H 0.185(3) 0.567(3) 0.608(4) 0.125(14) Uiso 1 1 d . . . . .

loop_
_atom_site_aniso_label
_atom_site_aniso_U_11
_atom_site_aniso_U_22
_atom_site_aniso_U_33
_atom_site_aniso_U_23
_atom_site_aniso_U_13
_atom_site_aniso_U_12
O1 0.0615(11) 0.0443(10) 0.0635(13) 0.0068(9) 0.0115(10) 0.0025(8)
N2 0.0464(12) 0.0444(11) 0.0545(13) 0.0066(9) -0.0024(10) 0.0007(9)
C3 0.0496(13) 0.0361(12) 0.0404(14) 0.0042(10) 0.0002(11) -0.0003(10)
C4 0.0471(13) 0.0366(12) 0.0437(14) 0.0069(10) -0.0007(11) -0.0004(10)
C5 0.0509(14) 0.0358(12) 0.0379(14) 0.0041(10) -0.0003(11) -0.0030(10)
C6 0.0510(14) 0.0377(12) 0.0418(14) 0.0038(10) -0.0015(12) -0.0052(10)
C7 0.0514(14) 0.0340(11) 0.0440(14) 0.0000(10) 0.0012(12) 0.0029(10)
C8 0.0528(14) 0.0341(11) 0.0455(15) -0.0012(10) 0.0030(12) 0.0016(10)
C9 0.0442(13) 0.0405(13) 0.0529(17) -0.0005(11) -0.0123(12) 0.0034(10)
C10 0.0508(14) 0.0436(13) 0.0518(16) 0.0051(11) 0.0021(12) 0.0053(11)
C11 0.0441(13) 0.0459(14) 0.0579(17) 0.0112(12) -0.0108(12) -0.0003(11)
C12 0.0579(15) 0.0384(12) 0.0447(15) -0.0007(10) 0.0034(12) -0.0052(11)
C13 0.0614(16) 0.0440(13) 0.0450(15) -0.0027(11) 0.0006(12) -0.0060(12)
C14 0.0491(14) 0.0561(15) 0.0559(17) 0.0103(13) -0.0053(13) 0.0003(12)
C15 0.0467(14) 0.0517(14) 0.0542(17) 0.0043(12) -0.0051(13) 0.0035(11)
C16 0.0561(15) 0.0539(15) 0.0482(16) 0.0043(12) -0.0059(13) -0.0113(12)
C17 0.0514(15) 0.0481(14) 0.0537(17) 0.0042(12) -0.0050(13) 0.0010(12)
C18 0.0555(15) 0.0423(13) 0.0622(18) -0.0029(12) -0.0127(14) 0.0047(11)
C19 0.0477(14) 0.0581(16) 0.0623(18) 0.0106(14) -0.0065(13) -0.0041(12)
C20 0.0591(16) 0.0534(15) 0.0559(18) 0.0020(13) -0.0100(14) -0.0115(13)

loop_
_atom_type_symbol
_atom_type_description
_atom_type_scat_dispersion_real
_atom_type_scat_dispersion_imag
_atom_type_scat_source
C C 0.0181 0.0091
;
International Tables for Crystallography
(Vol. C, Tables 4.2.6.8 and 6.1.1.4)
;
H H 0.0000 0.0000
;
International Tables for Crystallography
(Vol. C, Table 6.1.1.4)
;
O O 0.0492 0.0322
;
International Tables for Crystallography
(Vol. C, Tables 4.2.6.8 and 6.1.1.4)
;
N N 0.0311 0.0180
;
International Tables for Crystallography
(Vol. C, Tables 4.2.6.8 and 6.1.1.4)
;

loop_
_geom_angle_atom_site_label_1
_geom_angle_atom_site_label_2
_geom_angle_atom_site_label_3
_geom_angle
_geom_angle_site_symmetry_1
_geom_angle_site_symmetry_3
_geom_angle_publ_flag
C11 O1 H1 113(2) . . ?
C19 N2 C4 117.7(2) . . ?
C8 C3 C10 122.4(2) . . ?
C8 C3 C5 119.0(2) . . ?
C10 C3 C5 118.6(2) . . ?
N2 C4 C7 119.0(2) . . ?
N2 C4 C6 121.3(2) . . ?
C7 C4 C6 119.7(2) . . ?
C7 C5 C12 122.7(2) . . ?
C7 C5 C3 119.2(2) . . ?
C12 C5 C3 118.1(2) . . ?
C8 C6 C13 123.1(2) . . ?
C8 C6 C4 119.1(2) . . ?
C13 C6 C4 117.8(2) . . ?
C4 C7 C5 121.3(2) . . ?
C4 C7 H7 119.3 . . ?
C5 C7 H7 119.3 . . ?
C6 C8 C3 121.7(2) . . ?
C6 C8 H8 119.2 . . ?
C3 C8 H8 119.2 . . ?
C18 C9 C9 120.0(3) . 3_567 ?
C18 C9 C15 121.3(2) . 3_567 ?
C9 C9 C15 118.6(3) 3_567 3_567 ?
C14 C10 C3 121.0(2) . . ?
C14 C10 H10 119.5 . . ?
C3 C10 H10 119.5 . . ?
C15 C11 O1 123.6(2) . . ?
C15 C11 C17 120.7(3) . . ?
O1 C11 C17 115.8(2) . . ?
C16 C12 C5 121.5(2) . . ?
C16 C12 H12 119.3 . . ?
C5 C12 H12 119.3 . . ?
C20 C13 C6 119.7(2) . . ?
C20 C13 H13 120.2 . . ?
C6 C13 H13 120.2 . . ?
C10 C14 C16 120.7(2) . . ?
C10 C14 H14 119.6 . . ?
C16 C14 H14 119.6 . . ?
C11 C15 C9 119.7(2) . 3_567 ?
C11 C15 H15 120.2 . . ?
C9 C15 H15 120.2 3_567 . ?
C12 C16 C14 120.1(2) . . ?
C12 C16 H16 119.9 . . ?
C14 C16 H16 119.9 . . ?
C18 C17 C11 120.6(2) . . ?
C18 C17 H17 119.7 . . ?
C11 C17 H17 119.7 . . ?
C17 C18 C9 120.5(2) . . ?
C17 C18 H18 119.8 . . ?
C9 C18 H18 119.8 . . ?
N2 C19 C20 124.4(2) . . ?
N2 C19 H19 117.8 . . ?
C20 C19 H19 117.8 . . ?
C13 C20 C19 119.0(2) . . ?
C13 C20 H20 120.5 . . ?
C19 C20 H20 120.5 . . ?

loop_
_geom_bond_atom_site_label_1
_geom_bond_atom_site_label_2
_geom_bond_distance
_geom_bond_site_symmetry_2
_geom_bond_publ_flag
O1 C11 1.373(3) . ?
O1 H1 0.99(4) . ?
N2 C19 1.317(3) . ?
N2 C4 1.385(3) . ?
C3 C8 1.396(3) . ?
C3 C10 1.429(3) . ?
C3 C5 1.436(3) . ?
C4 C7 1.389(3) . ?
C4 C6 1.429(3) . ?
C5 C7 1.397(3) . ?
C5 C12 1.426(3) . ?
C6 C8 1.391(3) . ?
C6 C13 1.424(3) . ?
C7 H7 0.9500 . ?
C8 H8 0.9500 . ?
C9 C18 1.401(3) . ?
C9 C9 1.409(4) 3_567 ?
C9 C15 1.452(3) 3_567 ?
C10 C14 1.352(3) . ?
C10 H10 0.9500 . ?
C11 C15 1.363(3) . ?
C11 C17 1.413(3) . ?
C12 C16 1.356(3) . ?
C12 H12 0.9500 . ?
C13 C20 1.349(3) . ?
C13 H13 0.9500 . ?
C14 C16 1.419(3) . ?
C14 H14 0.9500 . ?
C15 C9 1.452(3) 3_567 ?
C15 H15 0.9500 . ?
C16 H16 0.9500 . ?
C17 C18 1.373(3) . ?
C17 H17 0.9500 . ?
C18 H18 0.9500 . ?
C19 C20 1.413(3) . ?
C19 H19 0.9500 . ?
C20 H20 0.9500 . ?

loop_
_geom_hbond_atom_site_label_D
_geom_hbond_atom_site_label_H
_geom_hbond_atom_site_label_A
_geom_hbond_site_symmetry_D
_geom_hbond_site_symmetry_H
_geom_hbond_site_symmetry_A
_geom_hbond_distance_DA
_geom_hbond_distance_DH
_geom_hbond_distance_HA
_geom_hbond_angle_DHA
_geom_hbond_publ_flag
O1 H1 N2 . . . 2.728(3) 0.99(4) 1.74(4) 177(3) no

loop_
_geom_torsion_atom_site_label_1
_geom_torsion_atom_site_label_2
_geom_torsion_atom_site_label_3
_geom_torsion_atom_site_label_4
_geom_torsion
_geom_torsion_site_symmetry_1
_geom_torsion_site_symmetry_2
_geom_torsion_site_symmetry_3
_geom_torsion_site_symmetry_4
_geom_torsion_publ_flag
C19 N2 C4 C7 178.35(19) . . . . ?
C19 N2 C4 C6 -2.0(3) . . . . ?
C8 C3 C5 C7 0.5(3) . . . . ?
C10 C3 C5 C7 -179.1(2) . . . . ?
C8 C3 C5 C12 -179.3(2) . . . . ?
C10 C3 C5 C12 1.2(3) . . . . ?
N2 C4 C6 C8 -178.8(2) . . . . ?
C7 C4 C6 C8 0.8(3) . . . . ?
N2 C4 C6 C13 1.0(3) . . . . ?
C7 C4 C6 C13 -179.3(2) . . . . ?
N2 C4 C7 C5 178.5(2) . . . . ?
C6 C4 C7 C5 -1.2(4) . . . . ?
C12 C5 C7 C4 -179.72(19) . . . . ?
C3 C5 C7 C4 0.5(3) . . . . ?
C13 C6 C8 C3 -179.6(2) . . . . ?
C4 C6 C8 C3 0.2(4) . . . . ?
C10 C3 C8 C6 178.7(2) . . . . ?
C5 C3 C8 C6 -0.9(4) . . . . ?
C8 C3 C10 C14 -179.5(2) . . . . ?
C5 C3 C10 C14 0.1(4) . . . . ?
C7 C5 C12 C16 178.7(2) . . . . ?
C3 C5 C12 C16 -1.5(3) . . . . ?
C8 C6 C13 C20 -179.0(2) . . . . ?
C4 C6 C13 C20 1.2(4) . . . . ?
C3 C10 C14 C16 -1.0(4) . . . . ?
O1 C11 C15 C9 -178.63(19) . . . 3_567 ?
C17 C11 C15 C9 0.3(3) . . . 3_567 ?
C5 C12 C16 C14 0.6(4) . . . . ?
C10 C14 C16 C12 0.7(4) . . . . ?
C15 C11 C17 C18 -0.5(3) . . . . ?
O1 C11 C17 C18 178.47(19) . . . . ?
C11 C17 C18 C9 -0.2(3) . . . . ?
C9 C9 C18 C17 1.1(4) 3_567 . . . ?
C15 C9 C18 C17 179.7(2) 3_567 . . . ?
C4 N2 C19 C20 0.9(4) . . . . ?
C6 C13 C20 C19 -2.3(4) . . . . ?
N2 C19 C20 C13 1.3(4) . . . . ?
